data_7249750
loop_
_publ_author_name
'Yu, Xinyi'
'Li, Jianting'
'Wu, Chenyu'
'Yang, Dezhi'
'Li, Liang'
'Lv, Yang'
'Zhou, Zhengzheng'

_publ_section_title
;
 Exploring Solubility of Novel Lamotrigine Drug-Drug Salts: The Role of pH
 and Structural Variability
;
_journal_name_full CrystEngComm
_journal_paper_doi 10.1039/D4CE01111B
_journal_year 2025
_chemical_formula_moiety 'C9 H8 Cl2 N5, C14 H10 Cl2 N O2'
_chemical_formula_sum 'C23 H17 Cl4 N6 O2'
_chemical_formula_weight 551.22
_space_group_crystal_system triclinic
_space_group_IT_number 2
_space_group_name_Hall '-P 1'
_space_group_name_H-M_alt 'P -1'
_atom_sites_solution_hydrogens geom
_audit_creation_date 2024-08-28
_audit_creation_method
;
Olex2 1.2
(compiled 2018.05.29 svn.r3508 for OlexSys, GUI svn.r5506)
;
_audit_update_record
;
2024-08-28 deposited with the CCDC.	2025-01-09 downloaded from the CCDC.
;
_cell_angle_alpha 105.074(4)
_cell_angle_beta 91.002(3)
_cell_angle_gamma 99.969(4)
_cell_formula_units_Z 4
_cell_length_a 12.8844(5)
_cell_length_b 13.7991(8)
_cell_length_c 14.5572(4)
_cell_measurement_reflns_used 6053
_cell_measurement_temperature 150.00(10)
_cell_measurement_theta_max 72.4020
_cell_measurement_theta_min 3.1130
_cell_volume 2456.06(19)
_computing_cell_refinement 'CrysAlisPro 1.171.38.43f (Rigaku OD, 2015)'
_computing_data_collection 'CrysAlisPro 1.171.38.43f (Rigaku OD, 2015)'
_computing_data_reduction 'CrysAlisPro 1.171.38.43f (Rigaku OD, 2015)'
_computing_molecular_graphics 'Olex2 (Dolomanov et al., 2009)'
_computing_publication_material 'Olex2 (Dolomanov et al., 2009)'
_computing_structure_refinement 'ShelXL (Sheldrick, 2015)'
_computing_structure_solution 'SHELXT 2018/2 (Sheldrick, 2018)'
_diffrn_ambient_environment N~2~
_diffrn_ambient_temperature 150.00(10)
_diffrn_detector 'CCD plate'
_diffrn_detector_area_resol_mean 5.2684
_diffrn_detector_type AtlasS2
_diffrn_measured_fraction_theta_full 0.999
_diffrn_measured_fraction_theta_max 0.967
_diffrn_measurement_details
;
List of Runs (angles in degrees, time in seconds):

  # Type    Start    End  Width  t~exp~   \w     \q     \k     \f   Frames
#--------------------------------------------------------------------------
  1  \w    -28.00   0.00   1.00    1.00    --   40.73 -57.00 120.00   28
  2  \w      4.00  63.00   1.00    1.00    --   40.73 -57.00 120.00   59
  3  \w     49.00  92.00   1.00    1.00    --   40.73-125.00  30.00   43
  4  \w     72.00 107.00   1.00    1.00    --  107.58 -94.00 -60.00   35
  5  \w     82.00 120.00   1.00    1.00    --  107.58-125.00-120.00   38
  6  \w     46.00 136.00   1.00    1.00    --  107.58 -30.00   0.00   90
  7  \w     81.00 150.00   1.00    1.00    --  107.58  30.00 -60.00   69
  8  \w     93.00 128.00   1.00    1.00    --  107.58 -45.00 120.00   35
  9  \w     47.00 124.00   1.00    1.00    --  107.58 -30.00  90.00   77
 10  \w     40.00 119.00   1.00    1.00    --  107.58-125.00  90.00   79
 11  \w     39.00 134.00   1.00    1.00    --  107.58 -77.00  90.00   95
 12  \w     36.00 119.00   1.00    1.00    --  107.58 -61.00 -90.00   83
 13  \w     38.00  86.00   1.00    1.00    --  107.58 -77.00-120.00   48
 14  \w     28.00 153.00   1.00    1.00    --  107.58 -15.00 -90.00  125
 15  \w     24.00  79.00   1.00    1.00    --   40.73-125.00-150.00   55
 16  \w      9.00  48.00   1.00    1.00    --   40.73 -99.00 -90.00   39
 17  \w   -109.00 -18.00   1.00    1.00    --  -40.73 -38.00  30.00   91
 18  \w   -114.00 -21.00   1.00    1.00    --  -40.73 -38.00 -60.00   93
 19  \w    -32.00  -7.00   1.00    1.00    --  -40.73 125.00-180.00   25
;
_diffrn_measurement_device 'four-circle diffractometer'
_diffrn_measurement_device_type 'SuperNova, Dual, Cu at zero, AtlasS2'
_diffrn_measurement_method '\w scans'
_diffrn_orient_matrix_type 'CrysAlisPro convention (1999,Acta A55,543-557)'
_diffrn_orient_matrix_UB_11 -0.0777553000
_diffrn_orient_matrix_UB_12 0.0738851000
_diffrn_orient_matrix_UB_13 0.0036433000
_diffrn_orient_matrix_UB_21 0.0921704000
_diffrn_orient_matrix_UB_22 0.0914712000
_diffrn_orient_matrix_UB_23 0.0310483000
_diffrn_orient_matrix_UB_31 0.0161477000
_diffrn_orient_matrix_UB_32 -0.0032531000
_diffrn_orient_matrix_UB_33 -0.1052942000
_diffrn_radiation_monochromator mirror
_diffrn_radiation_probe x-ray
_diffrn_radiation_type CuK\a
_diffrn_radiation_wavelength 1.54184
_diffrn_reflns_av_R_equivalents 0.0452
_diffrn_reflns_av_unetI/netI 0.0641
_diffrn_reflns_Laue_measured_fraction_full 0.999
_diffrn_reflns_Laue_measured_fraction_max 0.967
_diffrn_reflns_limit_h_max 15
_diffrn_reflns_limit_h_min -15
_diffrn_reflns_limit_k_max 17
_diffrn_reflns_limit_k_min -15
_diffrn_reflns_limit_l_max 11
_diffrn_reflns_limit_l_min -17
_diffrn_reflns_number 17321
_diffrn_reflns_point_group_measured_fraction_full 0.999
_diffrn_reflns_point_group_measured_fraction_max 0.967
_diffrn_reflns_theta_full 67.684
_diffrn_reflns_theta_max 73.903
_diffrn_reflns_theta_min 3.151
_diffrn_source 'micro-focus sealed X-ray tube'
_diffrn_source_type 'SuperNova (Cu) X-ray Source'
_exptl_absorpt_coefficient_mu 4.672
_exptl_absorpt_correction_T_max 1.00000
_exptl_absorpt_correction_T_min 0.47548
_exptl_absorpt_correction_type multi-scan
_exptl_absorpt_process_details
;
CrysAlisPro 1.171.38.43f (Rigaku Oxford Diffraction, 2015)
Empirical absorption correction using spherical harmonics,
 implemented in SCALE3 ABSPACK scaling algorithm.
;
_exptl_crystal_colour colourless
_exptl_crystal_colour_primary colourless
_exptl_crystal_density_diffrn 1.491
_exptl_crystal_description block
_exptl_crystal_F_000 1124
_exptl_crystal_size_max 0.14
_exptl_crystal_size_mid 0.1
_exptl_crystal_size_min 0.08
_refine_diff_density_max 1.073
_refine_diff_density_min -0.732
_refine_diff_density_rms 0.111
_refine_ls_extinction_method none
_refine_ls_goodness_of_fit_ref 1.049
_refine_ls_hydrogen_treatment constr
_refine_ls_matrix_type full
_refine_ls_number_parameters 650
_refine_ls_number_reflns 9628
_refine_ls_number_restraints 0
_refine_ls_restrained_S_all 1.049
_refine_ls_R_factor_all 0.1084
_refine_ls_R_factor_gt 0.0935
_refine_ls_shift/su_max 0.000
_refine_ls_shift/su_mean 0.000
_refine_ls_structure_factor_coef Fsqd
_refine_ls_weighting_details 'w=1/[\s^2^(Fo^2^)+(0.0890P)^2^+14.3299P] where P=(Fo^2^+2Fc^2^)/3'
_refine_ls_weighting_scheme calc
_refine_ls_wR_factor_gt 0.2357
_refine_ls_wR_factor_ref 0.2462
_reflns_Friedel_coverage 0.000
_reflns_number_gt 7877
_reflns_number_total 9628
_reflns_threshold_expression 'I > 2\s(I)'
_cod_data_source_file d4ce01111b2.cif
_cod_data_source_block 02-1222
_cod_database_code 7249750
_shelx_shelxl_version_number 2018/3
_shelx_space_group_comment
;
The symmetry employed for this shelxl refinement is uniquely defined
by the following loop, which should always be used as a source of
symmetry information in preference to the above space-group names.
They are only intended as comments.
;
_shelx_estimated_absorpt_t_max 0.706
_shelx_estimated_absorpt_t_min 0.561
_reflns_odcompleteness_completeness 99.99
_reflns_odcompleteness_iscentric 1
_reflns_odcompleteness_theta 66.97
_olex2_refinement_description
;
1. Fixed Uiso
 At 1.2 times of:
  All C(H) groups, All C(H,H) groups, All N(H) groups, All N(H,H) groups
2. Others
 Sof(Cl7)=Sof(Cl8)=Sof(H25)=Sof(H26)=1-FVAR(1)
 Sof(Cl5)=Sof(Cl6)=Sof(H27)=Sof(H29)=FVAR(1)
3.a Secondary CH2 refined with riding coordinates:
 C22(H22A,H22B), C45(H45A,H45B)
3.b Aromatic/amide H refined with riding coordinates:
 N2(H2), C4(H4), C5(H5), C6(H6A), N6(H6), C12(H12), C13(H13), C14(H14),
 C17(H17), C18(H18), C19(H19), C20(H20), N8(H8), C25(H25), C26(H26), C27(H27),
 C28(H28), C29(H29), N12(H12A), C35(H35), C36(H36), C37(H37), C40(H40),
 C41(H41), C42(H42), C43(H43)
3.c X=CH2 refined with riding coordinates:
 N4(H4A,H4B), N5(H5A,H5B), N10(H10A,H10B), N11(H11A,H11B)
;
_olex2_submission_special_instructions 'No special instructions were received'
_oxdiff_exptl_absorpt_empirical_details
;
Empirical correction (ABSPACK) includes:
- Absorption correction using spherical harmonics
- Frame scaling
;
_oxdiff_exptl_absorpt_empirical_full_max 1.575
_oxdiff_exptl_absorpt_empirical_full_min 0.635

loop_
_space_group_symop_operation_xyz
'x, y, z'
'-x, -y, -z'

loop_
_atom_site_label
_atom_site_type_symbol
_atom_site_fract_x
_atom_site_fract_y
_atom_site_fract_z
_atom_site_U_iso_or_equiv
_atom_site_adp_type
_atom_site_occupancy
_atom_site_site_symmetry_order
_atom_site_calc_flag
_atom_site_refinement_flags_posn
_atom_site_refinement_flags_adp
_atom_site_refinement_flags_occupancy
_atom_site_disorder_assembly
_atom_site_disorder_group
Cl1 Cl 0.54690(11) 0.82676(11) 0.70993(12) 0.0407(4) Uani 1 1 d . . . . .
Cl2 Cl 0.56647(15) 0.93190(15) 0.92900(13) 0.0585(5) Uani 1 1 d . . . . .
N1 N 0.7956(4) 0.7173(4) 0.5987(3) 0.0312(10) Uani 1 1 d . . . . .
N2 N 0.8015(3) 0.6699(4) 0.5068(3) 0.0314(10) Uani 1 1 d . . . . .
H2 H 0.859714 0.685998 0.479101 0.038 Uiso 1 1 calc R . . . .
N3 N 0.6309(3) 0.5716(3) 0.4924(3) 0.0263(9) Uani 1 1 d . . . . .
N4 N 0.7387(3) 0.5555(4) 0.3657(3) 0.0304(10) Uani 1 1 d . . . . .
H4A H 0.799285 0.572978 0.342017 0.036 Uiso 1 1 calc R . . . .
H4B H 0.688579 0.508758 0.329866 0.036 Uiso 1 1 calc R . . . .
N5 N 0.5355(3) 0.5845(3) 0.6241(3) 0.0284(10) Uani 1 1 d . . . . .
H5A H 0.485495 0.536468 0.589624 0.034 Uiso 1 1 calc R . . . .
H5B H 0.527731 0.611975 0.684657 0.034 Uiso 1 1 calc R . . . .
C1 C 0.7103(4) 0.7388(4) 0.7430(4) 0.0287(11) Uani 1 1 d . . . . .
C2 C 0.6412(4) 0.8021(4) 0.7823(4) 0.0326(12) Uani 1 1 d . . . . .
C3 C 0.6510(5) 0.8508(5) 0.8808(4) 0.0388(14) Uani 1 1 d . . . . .
C4 C 0.7293(5) 0.8346(5) 0.9370(5) 0.0447(15) Uani 1 1 d . . . . .
H4 H 0.735934 0.867324 1.003387 0.054 Uiso 1 1 calc R . . . .
C5 C 0.7983(5) 0.7717(5) 0.8987(4) 0.0413(14) Uani 1 1 d . . . . .
H5 H 0.851851 0.762929 0.939931 0.050 Uiso 1 1 calc R . . . .
C6 C 0.7934(5) 0.7202(5) 0.8021(4) 0.0389(14) Uani 1 1 d . . . . .
H6A H 0.840901 0.675994 0.776653 0.047 Uiso 1 1 calc R . . . .
C7 C 0.7083(4) 0.6910(4) 0.6389(4) 0.0279(11) Uani 1 1 d . . . . .
C8 C 0.6228(4) 0.6156(4) 0.5846(4) 0.0253(10) Uani 1 1 d . . . . .
C9 C 0.7230(4) 0.5992(4) 0.4549(4) 0.0257(10) Uani 1 1 d . . . . .
Cl3 Cl 0.40620(11) 0.94400(12) 0.54415(12) 0.0449(4) Uani 1 1 d . . . . .
Cl4 Cl 0.03782(12) 0.80871(12) 0.68401(12) 0.0439(4) Uani 1 1 d . . . . .
O1 O -0.0713(3) 0.6445(3) 0.2989(3) 0.0327(9) Uani 1 1 d . . . . .
O2 O -0.0184(3) 0.7280(4) 0.4486(3) 0.0423(11) Uani 1 1 d . . . . .
N6 N 0.1842(3) 0.8215(3) 0.5286(3) 0.0285(9) Uani 1 1 d . . . . .
H6 H 0.125786 0.836009 0.507764 0.034 Uiso 1 1 calc R . . . .
C10 C 0.2261(4) 0.8740(4) 0.6201(4) 0.0261(10) Uani 1 1 d . . . . .
C11 C 0.3287(4) 0.9339(4) 0.6383(4) 0.0313(12) Uani 1 1 d . . . . .
C12 C 0.3686(5) 0.9894(5) 0.7287(5) 0.0419(15) Uani 1 1 d . . . . .
H12 H 0.438306 1.028106 0.737953 0.050 Uiso 1 1 calc R . . . .
C13 C 0.3088(6) 0.9890(5) 0.8049(5) 0.0465(16) Uani 1 1 d . . . . .
H13 H 0.336938 1.026803 0.867164 0.056 Uiso 1 1 calc R . . . .
C14 C 0.2053(6) 0.9325(5) 0.7912(4) 0.0428(15) Uani 1 1 d . . . . .
H14 H 0.162467 0.933249 0.843758 0.051 Uiso 1 1 calc R . . . .
C15 C 0.1665(4) 0.8756(4) 0.7001(4) 0.0312(12) Uani 1 1 d . . . . .
C16 C 0.2308(4) 0.7462(4) 0.4674(4) 0.0263(11) Uani 1 1 d . . . . .
C17 C 0.3143(4) 0.7090(4) 0.5006(4) 0.0315(12) Uani 1 1 d . . . . .
H17 H 0.339821 0.733471 0.565630 0.038 Uiso 1 1 calc R . . . .
C18 C 0.3597(5) 0.6360(5) 0.4381(4) 0.0383(13) Uani 1 1 d . . . . .
H18 H 0.417534 0.612046 0.460380 0.046 Uiso 1 1 calc R . . . .
C19 C 0.3218(5) 0.5979(5) 0.3440(4) 0.0407(14) Uani 1 1 d . . . . .
H19 H 0.352332 0.547000 0.302039 0.049 Uiso 1 1 calc R . . . .
C20 C 0.2388(4) 0.6344(5) 0.3113(4) 0.0341(12) Uani 1 1 d . . . . .
H20 H 0.212897 0.607885 0.246438 0.041 Uiso 1 1 calc R . . . .
C21 C 0.1925(4) 0.7088(4) 0.3709(4) 0.0279(11) Uani 1 1 d . . . . .
C22 C 0.1031(4) 0.7470(5) 0.3313(4) 0.0313(12) Uani 1 1 d . . . . .
H22A H 0.102790 0.728318 0.260842 0.038 Uiso 1 1 calc R . . . .
H22B H 0.115100 0.822402 0.354194 0.038 Uiso 1 1 calc R . . . .
C23 C -0.0039(4) 0.7032(5) 0.3603(4) 0.0311(12) Uani 1 1 d . . . . .
Cl5 Cl 0.89640(14) 0.82300(15) 0.16840(15) 0.0403(5) Uani 0.764(4) 1 d . . P A 1
Cl6 Cl 0.94778(17) 0.95439(16) 0.38038(17) 0.0524(7) Uani 0.764(4) 1 d . . P A 1
Cl7 Cl 0.6697(6) 0.8462(6) 0.4883(5) 0.0476(19) Uani 0.236(4) 1 d . . P A 2
Cl8 Cl 0.5688(5) 0.6897(5) 0.2996(5) 0.0384(16) Uani 0.236(4) 1 d . . P A 2
N7 N 0.6065(4) 0.7016(4) 0.0864(3) 0.0354(11) Uani 1 1 d . . . . .
N8 N 0.5705(4) 0.6419(4) -0.0004(3) 0.0329(10) Uani 1 1 d . . . . .
H8 H 0.517844 0.656802 -0.030169 0.039 Uiso 1 1 calc R . . . .
N9 N 0.6947(4) 0.5348(4) -0.0046(3) 0.0331(10) Uani 1 1 d . . . . .
N10 N 0.5677(4) 0.5039(4) -0.1278(4) 0.0408(12) Uani 1 1 d . . . . .
H10A H 0.592658 0.449698 -0.158018 0.049 Uiso 1 1 calc R . . . .
H10B H 0.513320 0.520671 -0.153361 0.049 Uiso 1 1 calc R . . . .
N11 N 0.8140(4) 0.5691(4) 0.1217(3) 0.0323(10) Uani 1 1 d . . . . .
H11A H 0.840021 0.514970 0.092830 0.039 Uiso 1 1 calc R . . . .
H11B H 0.841391 0.606844 0.178170 0.039 Uiso 1 1 calc R . . . .
C24 C 0.7174(6) 0.7456(5) 0.2265(4) 0.0452(16) Uani 1 1 d . . . . .
C25 C 0.8114(7) 0.8116(5) 0.2506(6) 0.060(2) Uani 1 1 d . . . . .
H25 H 0.862253 0.817129 0.204903 0.071 Uiso 0.236(4) 1 calc R . P A 2
C26 C 0.8313(7) 0.8739(6) 0.3501(7) 0.062(2) Uani 1 1 d . . . . .
H26 H 0.895318 0.921152 0.371737 0.074 Uiso 0.236(4) 1 calc R . P A 2
C27 C 0.7525(6) 0.8601(7) 0.4097(6) 0.0560(19) Uani 1 1 d . . . . .
H27 H 0.766349 0.899089 0.474234 0.067 Uiso 0.764(4) 1 calc R . P A 1
C28 C 0.6605(9) 0.7998(7) 0.3887(6) 0.073(3) Uani 1 1 d . . . . .
H28 H 0.610372 0.797920 0.435553 0.087 Uiso 1 1 calc R . . . .
C29 C 0.6380(9) 0.7388(7) 0.2966(5) 0.067(3) Uani 1 1 d . . . . .
H29 H 0.572240 0.693261 0.278958 0.080 Uiso 0.764(4) 1 calc R . P A 1
C30 C 0.6872(4) 0.6808(4) 0.1281(4) 0.0304(11) Uani 1 1 d . . . . .
C31 C 0.7339(4) 0.5935(4) 0.0804(4) 0.0271(11) Uani 1 1 d . . . . .
C32 C 0.6120(4) 0.5605(4) -0.0435(4) 0.0298(11) Uani 1 1 d . . . . .
Cl9 Cl 0.40455(11) 0.79072(12) 0.16504(11) 0.0426(4) Uani 1 1 d . . . . .
Cl10 Cl 0.07869(12) 0.92251(13) 0.02463(11) 0.0439(4) Uani 1 1 d . . . . .
O3 O 0.4111(3) 0.5892(3) -0.2155(3) 0.0317(8) Uani 1 1 d . . . . .
O4 O 0.4131(3) 0.6952(4) -0.0706(3) 0.0447(11) Uani 1 1 d . . . . .
N12 N 0.2516(4) 0.7939(4) 0.0114(3) 0.0309(10) Uani 1 1 d . . . . .
H12A H 0.314759 0.803282 -0.010479 0.037 Uiso 1 1 calc R . . . .
C33 C 0.2366(4) 0.8545(4) 0.1019(4) 0.0304(11) Uani 1 1 d . . . . .
C34 C 0.3035(4) 0.8612(5) 0.1813(4) 0.0331(12) Uani 1 1 d . . . . .
C35 C 0.2966(5) 0.9247(5) 0.2699(5) 0.0443(15) Uani 1 1 d . . . . .
H35 H 0.343777 0.926790 0.321561 0.053 Uiso 1 1 calc R . . . .
C36 C 0.2201(5) 0.9861(5) 0.2838(4) 0.0445(16) Uani 1 1 d . . . . .
H36 H 0.214622 1.030173 0.344956 0.053 Uiso 1 1 calc R . . . .
C37 C 0.1517(5) 0.9822(5) 0.2072(4) 0.0399(14) Uani 1 1 d . . . . .
H37 H 0.099151 1.023721 0.215834 0.048 Uiso 1 1 calc R . . . .
C38 C 0.1607(5) 0.9172(4) 0.1180(4) 0.0340(12) Uani 1 1 d . . . . .
C39 C 0.1715(4) 0.7185(4) -0.0472(4) 0.0280(11) Uani 1 1 d . . . . .
C40 C 0.0771(4) 0.6834(5) -0.0095(4) 0.0343(12) Uani 1 1 d . . . . .
H40 H 0.067456 0.708504 0.056459 0.041 Uiso 1 1 calc R . . . .
C41 C -0.0023(5) 0.6119(5) -0.0684(5) 0.0377(13) Uani 1 1 d . . . . .
H41 H -0.065986 0.587830 -0.042779 0.045 Uiso 1 1 calc R . . . .
C42 C 0.0119(5) 0.5759(4) -0.1645(5) 0.0379(14) Uani 1 1 d . . . . .
H42 H -0.042778 0.528609 -0.205491 0.045 Uiso 1 1 calc R . . . .
C43 C 0.1061(4) 0.6091(4) -0.2004(4) 0.0332(12) Uani 1 1 d . . . . .
H43 H 0.115490 0.583392 -0.266334 0.040 Uiso 1 1 calc R . . . .
C44 C 0.1877(4) 0.6794(4) -0.1427(4) 0.0283(11) Uani 1 1 d . . . . .
C45 C 0.2906(4) 0.7089(4) -0.1870(4) 0.0305(11) Uani 1 1 d . . . . .
H45A H 0.312523 0.784086 -0.167424 0.037 Uiso 1 1 calc R . . . .
H45B H 0.278720 0.687029 -0.257326 0.037 Uiso 1 1 calc R . . . .
C46 C 0.3787(4) 0.6604(4) -0.1573(4) 0.0288(11) Uani 1 1 d . . . . .

loop_
_atom_site_aniso_label
_atom_site_aniso_U_11
_atom_site_aniso_U_22
_atom_site_aniso_U_33
_atom_site_aniso_U_23
_atom_site_aniso_U_13
_atom_site_aniso_U_12
Cl1 0.0300(7) 0.0356(7) 0.0535(9) 0.0043(6) -0.0032(6) 0.0101(6)
Cl2 0.0552(10) 0.0587(11) 0.0539(10) -0.0074(8) 0.0162(8) 0.0226(8)
N1 0.023(2) 0.040(3) 0.025(2) 0.0035(19) 0.0043(17) -0.0026(19)
N2 0.020(2) 0.042(3) 0.025(2) 0.0035(19) 0.0047(17) -0.0045(19)
N3 0.018(2) 0.031(2) 0.026(2) 0.0030(18) 0.0031(16) 0.0008(17)
N4 0.018(2) 0.042(3) 0.024(2) 0.0012(19) 0.0061(17) -0.0013(18)
N5 0.022(2) 0.033(2) 0.022(2) -0.0006(18) 0.0062(17) -0.0033(18)
C1 0.021(2) 0.028(3) 0.034(3) 0.005(2) 0.002(2) 0.001(2)
C2 0.022(3) 0.033(3) 0.037(3) 0.004(2) 0.000(2) -0.002(2)
C3 0.035(3) 0.043(3) 0.031(3) 0.002(3) 0.009(2) -0.002(3)
C4 0.049(4) 0.049(4) 0.029(3) -0.001(3) 0.003(3) 0.006(3)
C5 0.037(3) 0.049(4) 0.034(3) 0.006(3) -0.002(3) 0.006(3)
C6 0.029(3) 0.050(4) 0.027(3) 0.007(3) -0.004(2) -0.017(3)
C7 0.023(2) 0.030(3) 0.027(3) 0.003(2) 0.003(2) 0.002(2)
C8 0.020(2) 0.026(2) 0.027(3) 0.004(2) 0.0007(19) 0.0022(19)
C9 0.020(2) 0.032(3) 0.024(3) 0.005(2) 0.0021(19) 0.004(2)
Cl3 0.0272(7) 0.0471(8) 0.0547(9) 0.0100(7) 0.0101(6) -0.0042(6)
Cl4 0.0339(7) 0.0472(8) 0.0472(9) 0.0105(7) 0.0146(6) 0.0008(6)
O1 0.0246(19) 0.043(2) 0.0258(19) 0.0060(16) -0.0003(15) -0.0002(16)
O2 0.0200(19) 0.070(3) 0.027(2) 0.004(2) 0.0042(15) -0.0062(19)
N6 0.019(2) 0.034(2) 0.030(2) 0.0049(19) 0.0025(17) 0.0070(18)
C10 0.024(2) 0.026(2) 0.029(3) 0.006(2) 0.002(2) 0.007(2)
C11 0.025(3) 0.035(3) 0.031(3) 0.004(2) 0.005(2) 0.005(2)
C12 0.030(3) 0.034(3) 0.052(4) -0.007(3) -0.012(3) 0.006(2)
C13 0.052(4) 0.046(4) 0.034(3) -0.009(3) -0.008(3) 0.021(3)
C14 0.055(4) 0.050(4) 0.026(3) 0.007(3) 0.006(3) 0.022(3)
C15 0.024(3) 0.035(3) 0.034(3) 0.007(2) 0.005(2) 0.008(2)
C16 0.020(2) 0.028(3) 0.029(3) 0.008(2) 0.002(2) 0.000(2)
C17 0.026(3) 0.034(3) 0.034(3) 0.006(2) 0.000(2) 0.008(2)
C18 0.034(3) 0.047(3) 0.038(3) 0.010(3) 0.003(2) 0.021(3)
C19 0.042(3) 0.045(3) 0.036(3) 0.004(3) 0.013(3) 0.018(3)
C20 0.030(3) 0.045(3) 0.026(3) 0.005(2) 0.007(2) 0.008(2)
C21 0.019(2) 0.035(3) 0.029(3) 0.009(2) 0.004(2) 0.002(2)
C22 0.022(3) 0.045(3) 0.029(3) 0.016(2) 0.000(2) 0.003(2)
C23 0.017(2) 0.042(3) 0.033(3) 0.009(2) -0.001(2) 0.005(2)
Cl5 0.0287(9) 0.0399(10) 0.0484(11) 0.0054(8) 0.0010(8) 0.0056(7)
Cl6 0.0426(11) 0.0411(11) 0.0617(14) -0.0073(9) -0.0223(10) 0.0103(9)
Cl7 0.056(4) 0.054(4) 0.030(3) 0.001(3) -0.004(3) 0.020(3)
Cl8 0.022(3) 0.048(4) 0.040(3) 0.011(3) 0.001(2) -0.005(3)
N7 0.035(3) 0.041(3) 0.029(2) 0.003(2) -0.002(2) 0.013(2)
N8 0.024(2) 0.045(3) 0.029(2) 0.006(2) -0.0032(18) 0.010(2)
N9 0.028(2) 0.043(3) 0.026(2) 0.004(2) -0.0028(18) 0.009(2)
N10 0.038(3) 0.047(3) 0.032(3) 0.001(2) -0.010(2) 0.009(2)
N11 0.032(2) 0.038(3) 0.026(2) 0.0030(19) -0.0036(19) 0.014(2)
C24 0.062(4) 0.042(3) 0.033(3) 0.000(3) -0.014(3) 0.028(3)
C25 0.070(5) 0.039(4) 0.066(5) 0.001(3) -0.030(4) 0.025(4)
C26 0.057(5) 0.050(4) 0.084(6) 0.020(4) -0.021(4) 0.022(4)
C27 0.053(5) 0.066(5) 0.059(5) 0.021(4) 0.005(4) 0.031(4)
C28 0.104(8) 0.072(6) 0.053(5) 0.015(4) 0.023(5) 0.046(6)
C29 0.130(9) 0.059(5) 0.027(4) 0.008(3) 0.006(4) 0.062(6)
C30 0.031(3) 0.033(3) 0.026(3) 0.004(2) -0.004(2) 0.009(2)
C31 0.025(3) 0.032(3) 0.025(3) 0.008(2) 0.004(2) 0.007(2)
C32 0.027(3) 0.035(3) 0.026(3) 0.007(2) 0.002(2) 0.004(2)
Cl9 0.0314(7) 0.0504(9) 0.0427(8) 0.0082(6) -0.0080(6) 0.0062(6)
Cl10 0.0422(8) 0.0540(9) 0.0421(8) 0.0153(7) 0.0064(6) 0.0220(7)
O3 0.0256(19) 0.040(2) 0.0277(19) 0.0024(16) 0.0015(15) 0.0100(16)
O4 0.034(2) 0.070(3) 0.027(2) -0.002(2) -0.0049(17) 0.026(2)
N12 0.023(2) 0.039(3) 0.025(2) -0.0002(19) 0.0037(17) 0.0049(19)
C33 0.025(3) 0.034(3) 0.027(3) 0.002(2) 0.002(2) 0.002(2)
C34 0.028(3) 0.039(3) 0.029(3) 0.005(2) 0.000(2) 0.001(2)
C35 0.037(3) 0.049(4) 0.037(3) 0.006(3) -0.002(3) -0.010(3)
C36 0.050(4) 0.041(3) 0.029(3) -0.006(3) 0.008(3) -0.006(3)
C37 0.043(3) 0.033(3) 0.039(3) 0.003(2) 0.012(3) 0.005(3)
C38 0.034(3) 0.033(3) 0.033(3) 0.007(2) 0.005(2) 0.004(2)
C39 0.022(2) 0.029(3) 0.032(3) 0.006(2) -0.004(2) 0.007(2)
C40 0.028(3) 0.042(3) 0.034(3) 0.008(2) 0.006(2) 0.010(2)
C41 0.024(3) 0.041(3) 0.049(4) 0.012(3) 0.006(2) 0.009(2)
C42 0.027(3) 0.029(3) 0.053(4) 0.003(3) -0.008(3) 0.005(2)
C43 0.028(3) 0.037(3) 0.034(3) 0.004(2) -0.004(2) 0.012(2)
C44 0.024(3) 0.033(3) 0.030(3) 0.008(2) 0.001(2) 0.010(2)
C45 0.023(3) 0.037(3) 0.031(3) 0.007(2) -0.001(2) 0.008(2)
C46 0.021(2) 0.040(3) 0.025(3) 0.007(2) 0.003(2) 0.005(2)

loop_
_atom_type_symbol
_atom_type_description
_atom_type_scat_dispersion_real
_atom_type_scat_dispersion_imag
_atom_type_scat_source
C C 0.0181 0.0091 'International Tables Vol C Tables 4.2.6.8 and 6.1.1.4'
H H 0.0000 0.0000 'International Tables Vol C Tables 4.2.6.8 and 6.1.1.4'
Cl Cl 0.3639 0.7018 'International Tables Vol C Tables 4.2.6.8 and 6.1.1.4'
N N 0.0311 0.0180 'International Tables Vol C Tables 4.2.6.8 and 6.1.1.4'
O O 0.0492 0.0322 'International Tables Vol C Tables 4.2.6.8 and 6.1.1.4'

loop_
_geom_angle_atom_site_label_1
_geom_angle_atom_site_label_2
_geom_angle_atom_site_label_3
_geom_angle
_geom_angle_site_symmetry_1
_geom_angle_site_symmetry_3
_geom_angle_publ_flag
C7 N1 N2 117.3(4) . . ?
N1 N2 H2 118.4 . . ?
N1 N2 C9 123.2(4) . . ?
C9 N2 H2 118.4 . . ?
C8 N3 C9 117.0(4) . . ?
H4A N4 H4B 120.0 . . ?
C9 N4 H4A 120.0 . . ?
C9 N4 H4B 120.0 . . ?
H5A N5 H5B 120.0 . . ?
C8 N5 H5A 120.0 . . ?
C8 N5 H5B 120.0 . . ?
C2 C1 C6 121.1(5) . . ?
C2 C1 C7 122.4(5) . . ?
C6 C1 C7 116.5(5) . . ?
C1 C2 Cl1 120.1(4) . . ?
C1 C2 C3 120.0(5) . . ?
C3 C2 Cl1 119.9(5) . . ?
C2 C3 Cl2 119.8(5) . . ?
C4 C3 Cl2 120.7(5) . . ?
C4 C3 C2 119.5(6) . . ?
C3 C4 H4 119.5 . . ?
C3 C4 C5 121.0(6) . . ?
C5 C4 H4 119.5 . . ?
C4 C5 H5 118.5 . . ?
C4 C5 C6 123.1(6) . . ?
C6 C5 H5 118.5 . . ?
C1 C6 H6A 122.3 . . ?
C5 C6 C1 115.4(6) . . ?
C5 C6 H6A 122.3 . . ?
N1 C7 C1 114.8(5) . . ?
N1 C7 C8 120.5(5) . . ?
C8 C7 C1 124.5(5) . . ?
N3 C8 C7 120.3(5) . . ?
N5 C8 N3 117.8(5) . . ?
N5 C8 C7 121.9(5) . . ?
N2 C9 N3 121.6(5) . . ?
N4 C9 N2 118.0(5) . . ?
N4 C9 N3 120.4(5) . . ?
C10 N6 H6 118.4 . . ?
C10 N6 C16 123.2(4) . . ?
C16 N6 H6 118.4 . . ?
N6 C10 C11 122.5(5) . . ?
N6 C10 C15 121.8(5) . . ?
C15 C10 C11 115.6(5) . . ?
C10 C11 Cl3 119.6(4) . . ?
C12 C11 Cl3 117.8(5) . . ?
C12 C11 C10 122.5(5) . . ?
C11 C12 H12 119.8 . . ?
C13 C12 C11 120.4(6) . . ?
C13 C12 H12 119.8 . . ?
C12 C13 H13 120.1 . . ?
C12 C13 C14 119.9(6) . . ?
C14 C13 H13 120.1 . . ?
C13 C14 H14 120.4 . . ?
C15 C14 C13 119.2(6) . . ?
C15 C14 H14 120.4 . . ?
C10 C15 Cl4 118.9(4) . . ?
C14 C15 Cl4 118.7(5) . . ?
C14 C15 C10 122.4(5) . . ?
N6 C16 C21 119.0(5) . . ?
C17 C16 N6 121.1(5) . . ?
C17 C16 C21 119.9(5) . . ?
C16 C17 H17 120.1 . . ?
C18 C17 C16 119.7(5) . . ?
C18 C17 H17 120.1 . . ?
C17 C18 H18 119.6 . . ?
C19 C18 C17 120.8(5) . . ?
C19 C18 H18 119.6 . . ?
C18 C19 H19 120.3 . . ?
C18 C19 C20 119.5(5) . . ?
C20 C19 H19 120.3 . . ?
C19 C20 H20 119.2 . . ?
C19 C20 C21 121.6(5) . . ?
C21 C20 H20 119.2 . . ?
C16 C21 C22 122.0(5) . . ?
C20 C21 C16 118.5(5) . . ?
C20 C21 C22 119.5(5) . . ?
C21 C22 H22A 109.1 . . ?
C21 C22 H22B 109.1 . . ?
C21 C22 C23 112.5(4) . . ?
H22A C22 H22B 107.8 . . ?
C23 C22 H22A 109.1 . . ?
C23 C22 H22B 109.1 . . ?
O1 C23 O2 123.4(5) . . ?
O1 C23 C22 120.3(5) . . ?
O2 C23 C22 116.3(5) . . ?
C30 N7 N8 118.1(5) . . ?
N7 N8 H8 118.9 . . ?
N7 N8 C32 122.3(5) . . ?
C32 N8 H8 118.9 . . ?
C31 N9 C32 116.7(5) . . ?
H10A N10 H10B 120.0 . . ?
C32 N10 H10A 120.0 . . ?
C32 N10 H10B 120.0 . . ?
H11A N11 H11B 120.0 . . ?
C31 N11 H11A 120.0 . . ?
C31 N11 H11B 120.0 . . ?
C25 C24 C29 121.2(7) . . ?
C25 C24 C30 122.5(7) . . ?
C29 C24 C30 116.2(7) . . ?
C24 C25 Cl5 120.1(6) . . ?
C24 C25 H25 121.2 . . ?
C24 C25 C26 117.6(8) . . ?
C26 C25 Cl5 122.3(7) . . ?
C26 C25 H25 121.2 . . ?
C25 C26 Cl6 117.7(7) . . ?
C25 C26 H26 121.9 . . ?
C27 C26 Cl6 126.1(7) . . ?
C27 C26 C25 116.3(8) . . ?
C27 C26 H26 121.9 . . ?
C26 C27 Cl7 173.9(7) . . ?
C26 C27 H27 116.0 . . ?
C28 C27 Cl7 57.3(6) . . ?
C28 C27 C26 127.9(9) . . ?
C28 C27 H27 116.0 . . ?
C27 C28 H28 120.9 . . ?
C27 C28 C29 118.3(10) . . ?
C29 C28 H28 120.9 . . ?
Cl8 C29 C24 135.8(8) . . ?
Cl8 C29 C28 104.6(9) . . ?
C24 C29 H29 120.6 . . ?
C28 C29 C24 118.8(10) . . ?
C28 C29 H29 120.6 . . ?
N7 C30 C24 114.8(5) . . ?
N7 C30 C31 119.6(5) . . ?
C31 C30 C24 125.4(5) . . ?
N9 C31 C30 120.6(5) . . ?
N11 C31 N9 118.3(5) . . ?
N11 C31 C30 121.1(5) . . ?
N9 C32 N8 122.6(5) . . ?
N10 C32 N8 117.5(5) . . ?
N10 C32 N9 119.9(5) . . ?
C33 N12 H12A 117.9 . . ?
C33 N12 C39 124.2(5) . . ?
C39 N12 H12A 117.9 . . ?
N12 C33 C34 121.0(5) . . ?
C38 C33 N12 123.0(5) . . ?
C38 C33 C34 115.8(5) . . ?
C33 C34 Cl9 118.3(4) . . ?
C35 C34 Cl9 118.4(5) . . ?
C35 C34 C33 123.2(6) . . ?
C34 C35 H35 120.1 . . ?
C34 C35 C36 119.7(6) . . ?
C36 C35 H35 120.1 . . ?
C35 C36 H36 120.3 . . ?
C35 C36 C37 119.3(6) . . ?
C37 C36 H36 120.3 . . ?
C36 C37 H37 120.1 . . ?
C38 C37 C36 119.7(6) . . ?
C38 C37 H37 120.1 . . ?
C33 C38 Cl10 120.6(4) . . ?
C37 C38 Cl10 117.1(5) . . ?
C37 C38 C33 122.2(6) . . ?
C40 C39 N12 120.8(5) . . ?
C44 C39 N12 119.0(5) . . ?
C44 C39 C40 120.2(5) . . ?
C39 C40 H40 119.9 . . ?
C41 C40 C39 120.2(5) . . ?
C41 C40 H40 119.9 . . ?
C40 C41 H41 120.2 . . ?
C42 C41 C40 119.7(6) . . ?
C42 C41 H41 120.2 . . ?
C41 C42 H42 120.2 . . ?
C43 C42 C41 119.7(5) . . ?
C43 C42 H42 120.2 . . ?
C42 C43 H43 119.1 . . ?
C42 C43 C44 121.8(6) . . ?
C44 C43 H43 119.1 . . ?
C39 C44 C43 118.3(5) . . ?
C39 C44 C45 123.1(5) . . ?
C43 C44 C45 118.5(5) . . ?
C44 C45 H45A 109.2 . . ?
C44 C45 H45B 109.2 . . ?
C44 C45 C46 112.1(5) . . ?
H45A C45 H45B 107.9 . . ?
C46 C45 H45A 109.2 . . ?
C46 C45 H45B 109.2 . . ?
O3 C46 O4 123.9(5) . . ?
O3 C46 C45 120.9(5) . . ?
O4 C46 C45 115.2(5) . . ?

loop_
_geom_bond_atom_site_label_1
_geom_bond_atom_site_label_2
_geom_bond_distance
_geom_bond_site_symmetry_2
_geom_bond_publ_flag
Cl1 C2 1.728(6) . ?
Cl2 C3 1.724(7) . ?
N1 N2 1.338(6) . ?
N1 C7 1.315(7) . ?
N2 H2 0.8800 . ?
N2 C9 1.339(7) . ?
N3 C8 1.335(7) . ?
N3 C9 1.351(6) . ?
N4 H4A 0.8800 . ?
N4 H4B 0.8800 . ?
N4 C9 1.316(7) . ?
N5 H5A 0.8800 . ?
N5 H5B 0.8800 . ?
N5 C8 1.328(7) . ?
C1 C2 1.382(8) . ?
C1 C6 1.461(8) . ?
C1 C7 1.484(8) . ?
C2 C3 1.410(8) . ?
C3 C4 1.372(9) . ?
C4 H4 0.9500 . ?
C4 C5 1.373(9) . ?
C5 H5 0.9500 . ?
C5 C6 1.396(8) . ?
C6 H6A 0.9500 . ?
C7 C8 1.438(7) . ?
Cl3 C11 1.731(6) . ?
Cl4 C15 1.732(6) . ?
O1 C23 1.250(7) . ?
O2 C23 1.266(7) . ?
N6 H6 0.8800 . ?
N6 C10 1.388(7) . ?
N6 C16 1.409(7) . ?
C10 C11 1.413(7) . ?
C10 C15 1.404(8) . ?
C11 C12 1.377(8) . ?
C12 H12 0.9500 . ?
C12 C13 1.363(10) . ?
C13 H13 0.9500 . ?
C13 C14 1.405(10) . ?
C14 H14 0.9500 . ?
C14 C15 1.388(8) . ?
C16 C17 1.399(8) . ?
C16 C21 1.413(7) . ?
C17 H17 0.9500 . ?
C17 C18 1.390(8) . ?
C18 H18 0.9500 . ?
C18 C19 1.380(9) . ?
C19 H19 0.9500 . ?
C19 C20 1.385(9) . ?
C20 H20 0.9500 . ?
C20 C21 1.389(8) . ?
C21 C22 1.510(7) . ?
C22 H22A 0.9900 . ?
C22 H22B 0.9900 . ?
C22 C23 1.520(7) . ?
Cl5 C25 1.656(10) . ?
Cl6 C26 1.681(9) . ?
Cl7 C27 1.603(11) . ?
Cl8 C29 1.031(12) . ?
N7 N8 1.340(6) . ?
N7 C30 1.306(7) . ?
N8 H8 0.8800 . ?
N8 C32 1.340(7) . ?
N9 C31 1.326(7) . ?
N9 C32 1.340(7) . ?
N10 H10A 0.8800 . ?
N10 H10B 0.8800 . ?
N10 C32 1.328(7) . ?
N11 H11A 0.8800 . ?
N11 H11B 0.8800 . ?
N11 C31 1.322(7) . ?
C24 C25 1.363(11) . ?
C24 C29 1.466(12) . ?
C24 C30 1.482(8) . ?
C25 H25 0.9500 . ?
C25 C26 1.472(11) . ?
C26 H26 0.9500 . ?
C26 C27 1.367(12) . ?
C27 H27 0.9500 . ?
C27 C28 1.305(13) . ?
C28 H28 0.9500 . ?
C28 C29 1.380(11) . ?
C29 H29 0.9500 . ?
C30 C31 1.458(7) . ?
Cl9 C34 1.740(6) . ?
Cl10 C38 1.731(6) . ?
O3 C46 1.256(7) . ?
O4 C46 1.270(7) . ?
N12 H12A 0.8800 . ?
N12 C33 1.401(7) . ?
N12 C39 1.418(7) . ?
C33 C34 1.403(8) . ?
C33 C38 1.399(8) . ?
C34 C35 1.373(9) . ?
C35 H35 0.9500 . ?
C35 C36 1.390(10) . ?
C36 H36 0.9500 . ?
C36 C37 1.394(10) . ?
C37 H37 0.9500 . ?
C37 C38 1.393(8) . ?
C39 C40 1.405(8) . ?
C39 C44 1.388(8) . ?
C40 H40 0.9500 . ?
C40 C41 1.391(8) . ?
C41 H41 0.9500 . ?
C41 C42 1.384(9) . ?
C42 H42 0.9500 . ?
C42 C43 1.383(9) . ?
C43 H43 0.9500 . ?
C43 C44 1.395(8) . ?
C44 C45 1.522(7) . ?
C45 H45A 0.9900 . ?
C45 H45B 0.9900 . ?
C45 C46 1.524(7) . ?

loop_
_geom_torsion_atom_site_label_1
_geom_torsion_atom_site_label_2
_geom_torsion_atom_site_label_3
_geom_torsion_atom_site_label_4
_geom_torsion
_geom_torsion_site_symmetry_1
_geom_torsion_site_symmetry_2
_geom_torsion_site_symmetry_3
_geom_torsion_site_symmetry_4
_geom_torsion_publ_flag
Cl1 C2 C3 Cl2 1.8(7) . . . . ?
Cl1 C2 C3 C4 -176.9(5) . . . . ?
Cl2 C3 C4 C5 -178.6(5) . . . . ?
N1 N2 C9 N3 0.8(9) . . . . ?
N1 N2 C9 N4 -178.1(5) . . . . ?
N1 C7 C8 N3 -0.3(8) . . . . ?
N1 C7 C8 N5 177.2(5) . . . . ?
N2 N1 C7 C1 174.5(5) . . . . ?
N2 N1 C7 C8 -1.1(8) . . . . ?
C1 C2 C3 Cl2 178.5(4) . . . . ?
C1 C2 C3 C4 -0.2(9) . . . . ?
C1 C7 C8 N3 -175.4(5) . . . . ?
C1 C7 C8 N5 2.1(8) . . . . ?
C2 C1 C6 C5 -1.2(8) . . . . ?
C2 C1 C7 N1 118.6(6) . . . . ?
C2 C1 C7 C8 -66.0(8) . . . . ?
C2 C3 C4 C5 0.1(10) . . . . ?
C3 C4 C5 C6 -0.5(11) . . . . ?
C4 C5 C6 C1 1.1(9) . . . . ?
C6 C1 C2 Cl1 177.5(4) . . . . ?
C6 C1 C2 C3 0.8(8) . . . . ?
C6 C1 C7 N1 -58.2(7) . . . . ?
C6 C1 C7 C8 117.2(6) . . . . ?
C7 N1 N2 C9 0.9(8) . . . . ?
C7 C1 C2 Cl1 0.8(7) . . . . ?
C7 C1 C2 C3 -175.9(5) . . . . ?
C7 C1 C6 C5 175.7(5) . . . . ?
C8 N3 C9 N2 -2.1(8) . . . . ?
C8 N3 C9 N4 176.7(5) . . . . ?
C9 N3 C8 N5 -175.7(5) . . . . ?
C9 N3 C8 C7 1.8(7) . . . . ?
Cl3 C11 C12 C13 176.3(5) . . . . ?
N6 C10 C11 Cl3 0.4(7) . . . . ?
N6 C10 C11 C12 177.3(5) . . . . ?
N6 C10 C15 Cl4 0.9(7) . . . . ?
N6 C10 C15 C14 -176.2(5) . . . . ?
N6 C16 C17 C18 -178.9(5) . . . . ?
N6 C16 C21 C20 -179.9(5) . . . . ?
N6 C16 C21 C22 -0.1(7) . . . . ?
C10 N6 C16 C17 9.5(8) . . . . ?
C10 N6 C16 C21 -169.9(5) . . . . ?
C10 C11 C12 C13 -0.6(10) . . . . ?
C11 C10 C15 Cl4 177.4(4) . . . . ?
C11 C10 C15 C14 0.3(8) . . . . ?
C11 C12 C13 C14 -0.6(10) . . . . ?
C12 C13 C14 C15 1.6(10) . . . . ?
C13 C14 C15 Cl4 -178.6(5) . . . . ?
C13 C14 C15 C10 -1.5(9) . . . . ?
C15 C10 C11 Cl3 -176.0(4) . . . . ?
C15 C10 C11 C12 0.8(8) . . . . ?
C16 N6 C10 C11 59.4(7) . . . . ?
C16 N6 C10 C15 -124.3(6) . . . . ?
C16 C17 C18 C19 -1.6(9) . . . . ?
C16 C21 C22 C23 -76.0(7) . . . . ?
C17 C16 C21 C20 0.7(8) . . . . ?
C17 C16 C21 C22 -179.6(5) . . . . ?
C17 C18 C19 C20 1.3(10) . . . . ?
C18 C19 C20 C21 0.1(10) . . . . ?
C19 C20 C21 C16 -1.0(9) . . . . ?
C19 C20 C21 C22 179.2(5) . . . . ?
C20 C21 C22 C23 103.7(6) . . . . ?
C21 C16 C17 C18 0.6(8) . . . . ?
C21 C22 C23 O1 -114.2(6) . . . . ?
C21 C22 C23 O2 64.5(7) . . . . ?
Cl5 C25 C26 Cl6 -3.3(8) . . . . ?
Cl5 C25 C26 C27 177.1(5) . . . . ?
Cl6 C26 C27 C28 178.8(7) . . . . ?
Cl7 C27 C28 C29 -173.9(10) . . . . ?
N7 N8 C32 N9 -2.5(9) . . . . ?
N7 N8 C32 N10 177.2(5) . . . . ?
N7 C30 C31 N9 -0.4(8) . . . . ?
N7 C30 C31 N11 -178.4(5) . . . . ?
N8 N7 C30 C24 -175.9(5) . . . . ?
N8 N7 C30 C31 -1.1(8) . . . . ?
C24 C25 C26 Cl6 179.3(5) . . . . ?
C24 C25 C26 C27 -0.3(9) . . . . ?
C24 C30 C31 N9 173.8(6) . . . . ?
C24 C30 C31 N11 -4.1(9) . . . . ?
C25 C24 C29 Cl8 -168.4(10) . . . . ?
C25 C24 C29 C28 -0.9(10) . . . . ?
C25 C24 C30 N7 -114.8(7) . . . . ?
C25 C24 C30 C31 70.7(9) . . . . ?
C25 C26 C27 C28 -1.6(12) . . . . ?
C26 C27 C28 C29 2.2(13) . . . . ?
C27 C28 C29 Cl8 170.1(9) . . . . ?
C27 C28 C29 C24 -0.9(11) . . . . ?
C29 C24 C25 Cl5 -176.1(5) . . . . ?
C29 C24 C25 C26 1.4(9) . . . . ?
C29 C24 C30 N7 62.4(8) . . . . ?
C29 C24 C30 C31 -112.1(7) . . . . ?
C30 N7 N8 C32 2.5(8) . . . . ?
C30 C24 C25 Cl5 0.9(9) . . . . ?
C30 C24 C25 C26 178.4(6) . . . . ?
C30 C24 C29 Cl8 14.4(14) . . . . ?
C30 C24 C29 C28 -178.0(6) . . . . ?
C31 N9 C32 N8 0.9(8) . . . . ?
C31 N9 C32 N10 -178.8(5) . . . . ?
C32 N9 C31 N11 178.5(5) . . . . ?
C32 N9 C31 C30 0.5(8) . . . . ?
Cl9 C34 C35 C36 176.6(5) . . . . ?
N12 C33 C34 Cl9 -1.0(8) . . . . ?
N12 C33 C34 C35 175.4(6) . . . . ?
N12 C33 C38 Cl10 0.5(8) . . . . ?
N12 C33 C38 C37 -175.5(5) . . . . ?
N12 C39 C40 C41 177.9(5) . . . . ?
N12 C39 C44 C43 -176.8(5) . . . . ?
N12 C39 C44 C45 3.7(8) . . . . ?
C33 N12 C39 C40 -14.5(8) . . . . ?
C33 N12 C39 C44 165.8(5) . . . . ?
C33 C34 C35 C36 0.2(9) . . . . ?
C34 C33 C38 Cl10 175.9(4) . . . . ?
C34 C33 C38 C37 -0.1(8) . . . . ?
C34 C35 C36 C37 -0.2(9) . . . . ?
C35 C36 C37 C38 0.0(9) . . . . ?
C36 C37 C38 Cl10 -175.9(5) . . . . ?
C36 C37 C38 C33 0.1(9) . . . . ?
C38 C33 C34 Cl9 -176.4(4) . . . . ?
C38 C33 C34 C35 -0.1(9) . . . . ?
C39 N12 C33 C34 127.4(6) . . . . ?
C39 N12 C33 C38 -57.5(8) . . . . ?
C39 C40 C41 C42 -0.3(9) . . . . ?
C39 C44 C45 C46 73.7(7) . . . . ?
C40 C39 C44 C43 3.5(8) . . . . ?
C40 C39 C44 C45 -176.1(5) . . . . ?
C40 C41 C42 C43 1.9(9) . . . . ?
C41 C42 C43 C44 -0.8(9) . . . . ?
C42 C43 C44 C39 -1.9(8) . . . . ?
C42 C43 C44 C45 177.6(5) . . . . ?
C43 C44 C45 C46 -105.8(6) . . . . ?
C44 C39 C40 C41 -2.4(8) . . . . ?
C44 C45 C46 O3 108.2(6) . . . . ?
C44 C45 C46 O4 -69.8(7) . . . . ?

loop_
_smtbx_masks_void_nr
_smtbx_masks_void_average_x
_smtbx_masks_void_average_y
_smtbx_masks_void_average_z
_smtbx_masks_void_volume
_smtbx_masks_void_count_electrons
_smtbx_masks_void_content
1 0.000 0.500 0.500 95.6 25.3 ?
